data_7702199
loop_
_publ_author_name
'Hawes, Chris S.'
'\'O M\'aille, Gear\'oid M'
'Byrne, Kevin'
'Schmitt, Wolfgang'
'Gunnlaugsson, Thorfinnur'

_publ_section_title
;
 Tetraarylpyrrolo[3,2-b]pyrroles as versatile and responsive fluorescent
 linkers in metal-organic frameworks.
;
_journal_issue 30
_journal_name_full 'Dalton transactions (Cambridge, England : 2003)'
_journal_page_first 10080
_journal_page_last 10092
_journal_paper_doi 10.1039/c8dt01784k
_journal_volume 47
_journal_year 2018
_chemical_formula_moiety 'C40 H38 N2 O4, 2(C4 H9 N O)'
_chemical_formula_sum 'C48 H56 N4 O6'
_chemical_formula_weight 784.96
_space_group_crystal_system monoclinic
_space_group_IT_number 14
_space_group_name_Hall '-P 2ybc'
_space_group_name_H-M_alt 'P 1 21/c 1'
_atom_sites_solution_hydrogens geom
_atom_sites_solution_primary direct
_audit_creation_date 2018-01-17
_audit_creation_method
;
Olex2 1.2
(compiled 2017.08.10 svn.r3458 for OlexSys, GUI svn.r5381)
;
_audit_update_record
;
2018-01-23 deposited with the CCDC.
2018-07-04 downloaded from the CCDC.
;
_cell_angle_alpha 90
_cell_angle_beta 92.694(2)
_cell_angle_gamma 90
_cell_formula_units_Z 2
_cell_length_a 6.1199(2)
_cell_length_b 11.6124(4)
_cell_length_c 28.9629(9)
_cell_measurement_reflns_used 4437
_cell_measurement_temperature 100(2)
_cell_measurement_theta_max 68.300
_cell_measurement_theta_min 4.102
_cell_volume 2056.02(12)
_computing_cell_refinement 'SAINT V8.35A (2016)'
_computing_data_reduction 'SAINT V8.35A (2016)'
_computing_molecular_graphics 'Olex2 (Dolomanov et al., 2009)'
_computing_publication_material 'Olex2 (Dolomanov et al., 2009)'
_computing_structure_refinement 'XL (Sheldrick, 2008)'
_computing_structure_solution 'XT (Sheldrick, 2015)'
_diffrn_ambient_temperature 100.0
_diffrn_detector_area_resol_mean 8
_diffrn_measured_fraction_theta_full 0.998
_diffrn_measured_fraction_theta_max 0.993
_diffrn_measurement_device_type 'Bruker APEX-II CCD'
_diffrn_measurement_method '\w and \f scans'
_diffrn_radiation_monochromator graphite
_diffrn_radiation_type CuK\a
_diffrn_radiation_wavelength 1.54178
_diffrn_reflns_av_R_equivalents 0.0430
_diffrn_reflns_av_unetI/netI 0.0408
_diffrn_reflns_Laue_measured_fraction_full 0.998
_diffrn_reflns_Laue_measured_fraction_max 0.993
_diffrn_reflns_limit_h_max 7
_diffrn_reflns_limit_h_min -7
_diffrn_reflns_limit_k_max 13
_diffrn_reflns_limit_k_min -13
_diffrn_reflns_limit_l_max 34
_diffrn_reflns_limit_l_min -21
_diffrn_reflns_number 14305
_diffrn_reflns_point_group_measured_fraction_full 0.998
_diffrn_reflns_point_group_measured_fraction_max 0.993
_diffrn_reflns_theta_full 67.679
_diffrn_reflns_theta_max 68.331
_diffrn_reflns_theta_min 3.055
_diffrn_source 'sealed tube'
_diffrn_standards_number 0
_exptl_absorpt_coefficient_mu 0.668
_exptl_absorpt_correction_T_max 0.7531
_exptl_absorpt_correction_T_min 0.6129
_exptl_absorpt_correction_type multi-scan
_exptl_absorpt_process_details
'SADABS-2014/5 (Bruker,2014/5) was used for absorption correction. wR2(int) was 0.0807 before and 0.0564 after correction. The Ratio of minimum to maximum transmission is 0.8138. The \l/2 correction factor is Not present.'
_exptl_crystal_colour yellow
_exptl_crystal_colour_primary yellow
_exptl_crystal_density_diffrn 1.268
_exptl_crystal_description rod
_exptl_crystal_F_000 840
_exptl_crystal_size_max 0.2
_exptl_crystal_size_mid 0.06
_exptl_crystal_size_min 0.03
_refine_diff_density_max 0.275
_refine_diff_density_min -0.218
_refine_diff_density_rms 0.051
_refine_ls_extinction_method none
_refine_ls_goodness_of_fit_ref 1.034
_refine_ls_hydrogen_treatment constr
_refine_ls_matrix_type full
_refine_ls_number_parameters 286
_refine_ls_number_reflns 3755
_refine_ls_number_restraints 6
_refine_ls_restrained_S_all 1.033
_refine_ls_R_factor_all 0.0581
_refine_ls_R_factor_gt 0.0489
_refine_ls_shift/su_max 0.001
_refine_ls_shift/su_mean 0.000
_refine_ls_structure_factor_coef Fsqd
_refine_ls_weighting_details 'w=1/[\s^2^(Fo^2^)+(0.0960P)^2^+0.1650P] where P=(Fo^2^+2Fc^2^)/3'
_refine_ls_weighting_scheme calc
_refine_ls_wR_factor_gt 0.1325
_refine_ls_wR_factor_ref 0.1404
_reflns_Friedel_coverage 0.000
_reflns_number_gt 3112
_reflns_number_total 3755
_reflns_threshold_expression 'I > 2\s(I)'
_cod_data_source_file c8dt01784k2.cif
_cod_data_source_block L2
_cod_database_code 7702199
_shelx_shelxl_version_number 2014/7
_shelx_space_group_comment
;
The symmetry employed for this shelxl refinement is uniquely defined
by the following loop, which should always be used as a source of
symmetry information in preference to the above space-group names.
They are only intended as comments.
;
_shelx_estimated_absorpt_t_max 0.980
_shelx_estimated_absorpt_t_min 0.878
_olex2_refinement_description
;
1. Fixed Uiso
 At 1.2 times of:
  All C(H) groups
 At 1.5 times of:
  All C(H,H,H) groups, All C(H,H,H,H,H,H) groups, All O(H) groups
2. Rigid body (RIGU) restrains
 C21, N2, C25, N3
 with sigma for 1-2 distances of 0.001 and sigma for 1-3 distances of 0.001
3. Others
 Fixed Sof: H22a(0.8) H22b(0.8) H22c(0.8) H22d(0.2) H22e(0.2) H22f(0.2)
 H23a(0.8) H23b(0.8) H23c(0.8) H23d(0.2) H23e(0.2) H23f(0.2) H24a(0.8)
 H24b(0.8) H24c(0.8) H24d(0.2) H24e(0.2) H24f(0.2) C21(0.8) N2(0.8) C25(0.2)
 N3(0.2)
4.a Me refined with riding coordinates:
 C22(H22d,H22e,H22f), C23(H23a,H23b,H23c), C23(H23d,H23e,H23f), C24(H24d,H24e,
 H24f)
4.b Aromatic/amide H refined with riding coordinates:
 C3(H3), C4(H4), C6(H6), C7(H7), C10(H10), C12(H12), C13(H13), C15(H15),
 C16(H16)
4.c Idealised Me refined as rotating group:
 C18(H18a,H18b,H18c), C19(H19a,H19b,H19c), C20(H20a,H20b,H20c), C22(H22a,H22b,
 H22c), C24(H24a,H24b,H24c)
4.d Idealised tetrahedral OH refined as rotating group:
 O1(H1)
;
_olex2_submission_special_instructions 'No special instructions were received'

loop_
_space_group_symop_operation_xyz
'x, y, z'
'-x, y+1/2, -z+1/2'
'-x, -y, -z'
'x, -y-1/2, z-1/2'

loop_
_atom_site_label
_atom_site_type_symbol
_atom_site_fract_x
_atom_site_fract_y
_atom_site_fract_z
_atom_site_U_iso_or_equiv
_atom_site_adp_type
_atom_site_occupancy
_atom_site_site_symmetry_order
_atom_site_calc_flag
_atom_site_refinement_flags_posn
_atom_site_refinement_flags_adp
_atom_site_refinement_flags_occupancy
_atom_site_disorder_assembly
_atom_site_disorder_group
C1 C 1.3718(2) 0.49200(14) 0.30775(6) 0.0291(4) Uani 1 1 d . . . . .
C2 C 1.2206(2) 0.49753(13) 0.34689(5) 0.0263(3) Uani 1 1 d . . . . .
C3 C 1.0353(3) 0.56574(14) 0.34157(6) 0.0288(3) Uani 1 1 d . . . . .
H3 H 1.0117 0.6100 0.3142 0.035 Uiso 1 1 calc R . . . .
C4 C 0.8838(2) 0.57010(14) 0.37570(6) 0.0276(3) Uani 1 1 d . . . . .
H4 H 0.7568 0.6166 0.3713 0.033 Uiso 1 1 calc R . . . .
C5 C 0.9167(2) 0.50653(13) 0.41657(5) 0.0246(3) Uani 1 1 d . . . . .
C6 C 1.1063(2) 0.43938(14) 0.42184(5) 0.0260(3) Uani 1 1 d . . . . .
H6 H 1.1325 0.3965 0.4495 0.031 Uiso 1 1 calc R . . . .
C7 C 1.2566(2) 0.43422(13) 0.38748(6) 0.0265(3) Uani 1 1 d . . . . .
H7 H 1.3837 0.3877 0.3916 0.032 Uiso 1 1 calc R . . . .
C8 C 0.7552(2) 0.50306(13) 0.45238(5) 0.0240(3) Uani 1 1 d . . . . .
C9 C 0.4697(2) 0.55516(14) 0.49366(5) 0.0239(3) Uani 1 1 d . . . . .
C10 C 0.7088(2) 0.41033(13) 0.48044(5) 0.0245(3) Uani 1 1 d . . . . .
H10 H 0.7822 0.3382 0.4819 0.029 Uiso 1 1 calc R . . . .
C11 C 0.6099(2) 0.70919(14) 0.44474(5) 0.0244(3) Uani 1 1 d . . . . .
C12 C 0.4185(2) 0.75663(14) 0.42518(5) 0.0267(3) Uani 1 1 d . . . . .
H12 H 0.2923 0.7100 0.4199 0.032 Uiso 1 1 calc R . . . .
C13 C 0.4131(2) 0.87226(14) 0.41342(5) 0.0279(3) Uani 1 1 d . . . . .
H13 H 0.2811 0.9040 0.4004 0.033 Uiso 1 1 calc R . . . .
C14 C 0.5957(2) 0.94364(14) 0.42010(5) 0.0254(3) Uani 1 1 d . . . . .
C15 C 0.7877(2) 0.89247(14) 0.43831(5) 0.0263(3) Uani 1 1 d . . . . .
H15 H 0.9164 0.9378 0.4423 0.032 Uiso 1 1 calc R . . . .
C16 C 0.7950(2) 0.77704(14) 0.45075(5) 0.0260(3) Uani 1 1 d . . . . .
H16 H 0.9272 0.7446 0.4634 0.031 Uiso 1 1 calc R . . . .
C17 C 0.5772(2) 1.07297(14) 0.41038(5) 0.0277(4) Uani 1 1 d . . . . .
C18 C 0.8001(3) 1.13250(15) 0.41160(6) 0.0328(4) Uani 1 1 d . . . . .
H18A H 0.8926 1.0963 0.3890 0.049 Uiso 1 1 calc GR . . . .
H18B H 0.8701 1.1252 0.4426 0.049 Uiso 1 1 calc GR . . . .
H18C H 0.7806 1.2142 0.4040 0.049 Uiso 1 1 calc GR . . . .
C19 C 0.4617(3) 1.09616(15) 0.36291(6) 0.0336(4) Uani 1 1 d . . . . .
H19A H 0.3152 1.0619 0.3620 0.050 Uiso 1 1 calc GR . . . .
H19B H 0.5469 1.0620 0.3386 0.050 Uiso 1 1 calc GR . . . .
H19C H 0.4494 1.1794 0.3579 0.050 Uiso 1 1 calc GR . . . .
C20 C 0.4400(3) 1.12657(15) 0.44820(6) 0.0311(4) Uani 1 1 d . . . . .
H20A H 0.5130 1.1132 0.4786 0.047 Uiso 1 1 calc GR . . . .
H20B H 0.2947 1.0910 0.4472 0.047 Uiso 1 1 calc GR . . . .
H20C H 0.4252 1.2096 0.4428 0.047 Uiso 1 1 calc GR . . . .
N1 N 0.60789(19) 0.59279(11) 0.46026(4) 0.0245(3) Uani 1 1 d . . . . .
O1 O 1.53186(18) 0.41689(11) 0.31477(4) 0.0351(3) Uani 1 1 d . . . . .
H1 H 1.6095 0.4155 0.2916 0.053 Uiso 1 1 calc GR . . . .
O2 O 1.3458(2) 0.54973(11) 0.27299(4) 0.0386(3) Uani 1 1 d . . . . .
C22 C 1.0579(3) 0.74042(17) 0.20083(6) 0.0386(4) Uani 1 1 d . . . . .
H22A H 0.9158 0.7418 0.1838 0.058 Uiso 0.8 1 calc GR . P A 1
H22B H 1.0897 0.6619 0.2116 0.058 Uiso 0.8 1 calc GR . P A 1
H22C H 1.1722 0.7657 0.1805 0.058 Uiso 0.8 1 calc GR . P A 1
H22D H 0.9760 0.6792 0.1844 0.058 Uiso 0.2 1 calc R . P B 2
H22E H 1.0729 0.8066 0.1802 0.058 Uiso 0.2 1 calc R . P B 2
H22F H 1.2034 0.7118 0.2107 0.058 Uiso 0.2 1 calc R . P B 2
C23 C 0.7135(3) 0.7234(2) 0.25953(9) 0.0578(6) Uani 1 1 d . . . . .
H23A H 0.6072 0.7252 0.2838 0.087 Uiso 0.8 1 calc R . P C 1
H23B H 0.6400 0.7427 0.2297 0.087 Uiso 0.8 1 calc R . P C 1
H23C H 0.7771 0.6462 0.2579 0.087 Uiso 0.8 1 calc R . P C 1
H23D H 0.6574 0.6630 0.2385 0.087 Uiso 0.2 1 calc R . P D 2
H23E H 0.7408 0.6910 0.2905 0.087 Uiso 0.2 1 calc R . P D 2
H23F H 0.6055 0.7855 0.2608 0.087 Uiso 0.2 1 calc R . P D 2
C24 C 0.8841(4) 0.8857(2) 0.30999(8) 0.0549(6) Uani 1 1 d . . . . .
H24A H 0.8670 0.8411 0.3383 0.082 Uiso 0.8 1 calc GR . P E 1
H24B H 0.7616 0.9396 0.3056 0.082 Uiso 0.8 1 calc GR . P E 1
H24C H 1.0218 0.9289 0.3125 0.082 Uiso 0.8 1 calc GR . P E 1
H24D H 0.7626 0.8309 0.3105 0.082 Uiso 0.2 1 calc R . P F 2
H24E H 0.9738 0.8795 0.3388 0.082 Uiso 0.2 1 calc R . P F 2
H24F H 0.8260 0.9641 0.3069 0.082 Uiso 0.2 1 calc R . P F 2
O3 O 1.1969(2) 0.89744(12) 0.25072(5) 0.0411(3) Uani 1 1 d . . . . .
C21 C 1.0519(4) 0.8203(2) 0.24189(9) 0.0305(4) Uani 0.8 1 d . U P G 1
N2 N 0.8871(3) 0.80723(17) 0.27027(7) 0.0346(4) Uani 0.8 1 d . U P G 1
C25 C 1.0288(13) 0.8580(8) 0.2678(3) 0.0264(15) Uani 0.2 1 d . U P G 2
N3 N 0.9430(14) 0.7749(7) 0.2406(3) 0.0277(13) Uani 0.2 1 d . U P G 2

loop_
_atom_site_aniso_label
_atom_site_aniso_U_11
_atom_site_aniso_U_22
_atom_site_aniso_U_33
_atom_site_aniso_U_23
_atom_site_aniso_U_13
_atom_site_aniso_U_12
C1 0.0253(7) 0.0296(8) 0.0326(9) -0.0043(7) 0.0026(6) -0.0047(6)
C2 0.0240(7) 0.0259(8) 0.0291(8) -0.0036(6) 0.0020(6) -0.0035(6)
C3 0.0298(7) 0.0291(8) 0.0274(8) 0.0020(6) 0.0008(6) -0.0005(6)
C4 0.0249(7) 0.0289(8) 0.0289(8) 0.0000(6) 0.0013(6) 0.0034(6)
C5 0.0232(7) 0.0242(8) 0.0264(8) -0.0030(6) 0.0009(6) -0.0019(5)
C6 0.0248(7) 0.0265(8) 0.0265(8) -0.0005(6) -0.0001(6) 0.0000(6)
C7 0.0218(7) 0.0247(8) 0.0329(8) -0.0044(6) 0.0002(6) 0.0008(5)
C8 0.0211(6) 0.0252(8) 0.0256(7) -0.0018(6) -0.0007(5) 0.0020(5)
C9 0.0224(7) 0.0244(8) 0.0247(7) 0.0003(6) 0.0005(5) 0.0004(5)
C10 0.0211(6) 0.0244(8) 0.0279(7) -0.0002(6) -0.0001(5) 0.0020(5)
C11 0.0255(7) 0.0245(8) 0.0236(7) 0.0002(6) 0.0037(5) 0.0018(6)
C12 0.0232(7) 0.0267(8) 0.0301(8) 0.0003(6) 0.0010(6) -0.0005(6)
C13 0.0226(7) 0.0308(8) 0.0300(8) 0.0022(6) -0.0009(6) 0.0038(6)
C14 0.0258(7) 0.0274(8) 0.0232(7) 0.0005(6) 0.0036(5) 0.0023(6)
C15 0.0228(6) 0.0278(8) 0.0285(8) 0.0001(6) 0.0030(6) -0.0018(6)
C16 0.0222(7) 0.0293(8) 0.0265(7) 0.0009(6) 0.0008(5) 0.0030(6)
C17 0.0278(7) 0.0266(8) 0.0291(8) 0.0027(6) 0.0043(6) 0.0026(6)
C18 0.0322(8) 0.0267(8) 0.0400(9) 0.0038(7) 0.0065(7) 0.0002(6)
C19 0.0400(9) 0.0291(8) 0.0315(9) 0.0036(7) -0.0004(7) 0.0035(7)
C20 0.0324(7) 0.0270(8) 0.0343(8) -0.0004(7) 0.0066(6) 0.0018(6)
N1 0.0228(6) 0.0234(7) 0.0274(7) 0.0012(5) 0.0025(5) 0.0011(5)
O1 0.0284(6) 0.0437(7) 0.0339(6) -0.0024(5) 0.0078(5) 0.0057(5)
O2 0.0371(6) 0.0430(7) 0.0366(7) 0.0074(6) 0.0112(5) 0.0019(5)
C22 0.0403(9) 0.0400(10) 0.0355(9) -0.0062(7) 0.0017(7) 0.0026(7)
C23 0.0353(9) 0.0541(13) 0.0823(16) 0.0324(12) -0.0170(10) -0.0126(9)
C24 0.0782(15) 0.0480(12) 0.0407(11) -0.0014(9) 0.0257(10) 0.0116(11)
O3 0.0350(6) 0.0447(8) 0.0443(7) 0.0023(6) 0.0103(5) -0.0088(5)
C21 0.0266(11) 0.0327(12) 0.0325(13) 0.0051(10) 0.0034(9) 0.0025(10)
N2 0.0301(9) 0.0359(10) 0.0386(11) 0.0062(8) 0.0087(8) 0.0002(8)
C25 0.022(4) 0.033(3) 0.024(4) 0.005(3) 0.005(3) 0.004(3)
N3 0.021(3) 0.037(3) 0.025(4) 0.003(3) 0.007(3) 0.002(3)

loop_
_atom_type_symbol
_atom_type_description
_atom_type_scat_dispersion_real
_atom_type_scat_dispersion_imag
_atom_type_scat_source
C C 0.0181 0.0091 'International Tables Vol C Tables 4.2.6.8 and 6.1.1.4'
H H 0.0000 0.0000 'International Tables Vol C Tables 4.2.6.8 and 6.1.1.4'
N N 0.0311 0.0180 'International Tables Vol C Tables 4.2.6.8 and 6.1.1.4'
O O 0.0492 0.0322 'International Tables Vol C Tables 4.2.6.8 and 6.1.1.4'

loop_
_geom_angle_atom_site_label_1
_geom_angle_atom_site_label_2
_geom_angle_atom_site_label_3
_geom_angle
_geom_angle_site_symmetry_1
_geom_angle_site_symmetry_3
O1 C1 C2 113.07(14) . .
O2 C1 C2 122.86(14) . .
O2 C1 O1 124.05(14) . .
C3 C2 C1 118.14(14) . .
C3 C2 C7 119.37(14) . .
C7 C2 C1 122.46(14) . .
C2 C3 H3 119.6 . .
C2 C3 C4 120.82(15) . .
C4 C3 H3 119.6 . .
C3 C4 H4 119.7 . .
C3 C4 C5 120.54(14) . .
C5 C4 H4 119.7 . .
C4 C5 C8 122.47(13) . .
C6 C5 C4 118.09(14) . .
C6 C5 C8 119.35(13) . .
C5 C6 H6 119.3 . .
C7 C6 C5 121.31(14) . .
C7 C6 H6 119.3 . .
C2 C7 H7 120.1 . .
C6 C7 C2 119.85(14) . .
C6 C7 H7 120.1 . .
C10 C8 C5 126.82(14) . .
C10 C8 N1 109.29(13) . .
N1 C8 C5 123.64(13) . .
C9 C9 C10 109.11(17) 3_666 3_666
C9 C9 N1 108.29(16) 3_666 .
N1 C9 C10 142.60(15) . 3_666
C8 C10 C9 106.01(14) . 3_666
C8 C10 H10 127.0 . .
C9 C10 H10 127.0 3_666 .
C12 C11 N1 118.99(13) . .
C16 C11 C12 119.63(14) . .
C16 C11 N1 121.32(13) . .
C11 C12 H12 120.2 . .
C13 C12 C11 119.62(14) . .
C13 C12 H12 120.2 . .
C12 C13 H13 119.0 . .
C12 C13 C14 122.07(14) . .
C14 C13 H13 119.0 . .
C13 C14 C15 116.92(14) . .
C13 C14 C17 120.29(13) . .
C15 C14 C17 122.69(14) . .
C14 C15 H15 119.2 . .
C16 C15 C14 121.65(14) . .
C16 C15 H15 119.2 . .
C11 C16 C15 120.06(13) . .
C11 C16 H16 120.0 . .
C15 C16 H16 120.0 . .
C14 C17 C19 111.26(13) . .
C14 C17 C20 107.66(12) . .
C18 C17 C14 112.39(12) . .
C18 C17 C19 108.26(13) . .
C18 C17 C20 108.42(13) . .
C19 C17 C20 108.75(13) . .
C17 C18 H18A 109.5 . .
C17 C18 H18B 109.5 . .
C17 C18 H18C 109.5 . .
H18A C18 H18B 109.5 . .
H18A C18 H18C 109.5 . .
H18B C18 H18C 109.5 . .
C17 C19 H19A 109.5 . .
C17 C19 H19B 109.5 . .
C17 C19 H19C 109.5 . .
H19A C19 H19B 109.5 . .
H19A C19 H19C 109.5 . .
H19B C19 H19C 109.5 . .
C17 C20 H20A 109.5 . .
C17 C20 H20B 109.5 . .
C17 C20 H20C 109.5 . .
H20A C20 H20B 109.5 . .
H20A C20 H20C 109.5 . .
H20B C20 H20C 109.5 . .
C8 N1 C11 129.63(12) . .
C9 N1 C8 107.29(12) . .
C9 N1 C11 122.29(12) . .
C1 O1 H1 109.5 . .
H22A C22 H22B 109.5 . .
H22A C22 H22C 109.5 . .
H22B C22 H22C 109.5 . .
H22D C22 H22E 109.5 . .
H22D C22 H22F 109.5 . .
H22E C22 H22F 109.5 . .
C21 C22 H22A 109.5 . .
C21 C22 H22B 109.5 . .
C21 C22 H22C 109.5 . .
N3 C22 H22D 109.5 . .
N3 C22 H22E 109.5 . .
N3 C22 H22F 109.5 . .
H23A C23 H23B 109.5 . .
H23A C23 H23C 109.5 . .
H23B C23 H23C 109.5 . .
H23D C23 H23E 109.5 . .
H23D C23 H23F 109.5 . .
H23E C23 H23F 109.5 . .
N2 C23 H23A 109.5 . .
N2 C23 H23B 109.5 . .
N2 C23 H23C 109.5 . .
N3 C23 H23D 109.5 . .
N3 C23 H23E 109.5 . .
N3 C23 H23F 109.5 . .
H24A C24 H24B 109.5 . .
H24A C24 H24C 109.5 . .
H24B C24 H24C 109.5 . .
H24D C24 H24E 109.5 . .
H24D C24 H24F 109.5 . .
H24E C24 H24F 109.5 . .
N2 C24 H24A 109.5 . .
N2 C24 H24B 109.5 . .
N2 C24 H24C 109.5 . .
C25 C24 H24D 109.5 . .
C25 C24 H24E 109.5 . .
C25 C24 H24F 109.5 . .
O3 C21 C22 123.1(2) . .
O3 C21 N2 119.5(3) . .
N2 C21 C22 117.4(3) . .
C23 N2 C24 122.9(2) . .
C21 N2 C23 120.3(3) . .
C21 N2 C24 116.6(2) . .
O3 C25 C24 137.3(8) . .
O3 C25 N3 109.9(9) . .
N3 C25 C24 112.6(7) . .
C22 N3 C23 128.7(6) . .
C25 N3 C22 118.7(9) . .
C25 N3 C23 112.6(7) . .

loop_
_geom_bond_atom_site_label_1
_geom_bond_atom_site_label_2
_geom_bond_distance
_geom_bond_site_symmetry_2
C1 C2 1.498(2) .
C1 O1 1.320(2) .
C1 O2 1.214(2) .
C2 C3 1.386(2) .
C2 C7 1.395(2) .
C3 H3 0.9500 .
C3 C4 1.387(2) .
C4 H4 0.9500 .
C4 C5 1.402(2) .
C5 C6 1.400(2) .
C5 C8 1.467(2) .
C6 H6 0.9500 .
C6 C7 1.388(2) .
C7 H7 0.9500 .
C8 C10 1.387(2) .
C8 N1 1.4035(19) .
C9 C9 1.379(3) 3_666
C9 C10 1.412(2) 3_666
C9 N1 1.3852(19) .
C10 C9 1.412(2) 3_666
C10 H10 0.9500 .
C11 C12 1.391(2) .
C11 C16 1.384(2) .
C11 N1 1.425(2) .
C12 H12 0.9500 .
C12 C13 1.385(2) .
C13 H13 0.9500 .
C13 C14 1.398(2) .
C14 C15 1.398(2) .
C14 C17 1.531(2) .
C15 H15 0.9500 .
C15 C16 1.388(2) .
C16 H16 0.9500 .
C17 C18 1.529(2) .
C17 C19 1.540(2) .
C17 C20 1.542(2) .
C18 H18A 0.9800 .
C18 H18B 0.9800 .
C18 H18C 0.9800 .
C19 H19A 0.9800 .
C19 H19B 0.9800 .
C19 H19C 0.9800 .
C20 H20A 0.9800 .
C20 H20B 0.9800 .
C20 H20C 0.9800 .
O1 H1 0.8400 .
C22 H22A 0.9800 .
C22 H22B 0.9800 .
C22 H22C 0.9800 .
C22 H22D 0.9800 .
C22 H22E 0.9800 .
C22 H22F 0.9800 .
C22 C21 1.510(4) .
C22 N3 1.435(8) .
C23 H23A 0.9800 .
C23 H23B 0.9800 .
C23 H23C 0.9800 .
C23 H23D 0.9800 .
C23 H23E 0.9800 .
C23 H23F 0.9800 .
C23 N2 1.463(3) .
C23 N3 1.644(9) .
C24 H24A 0.9800 .
C24 H24B 0.9800 .
C24 H24C 0.9800 .
C24 H24D 0.9800 .
C24 H24E 0.9800 .
C24 H24F 0.9800 .
C24 N2 1.469(3) .
C24 C25 1.576(10) .
O3 C21 1.278(4) .
O3 C25 1.249(9) .
C21 N2 1.340(3) .
C25 N3 1.337(13) .

loop_
_geom_hbond_atom_site_label_D
_geom_hbond_atom_site_label_H
_geom_hbond_atom_site_label_A
_geom_hbond_distance_DH
_geom_hbond_distance_HA
_geom_hbond_distance_DA
_geom_hbond_angle_DHA
_geom_hbond_site_symmetry_A
O1 H1 O3 0.84 1.76 2.5883(16) 169.9 2_845

loop_
_geom_torsion_atom_site_label_1
_geom_torsion_atom_site_label_2
_geom_torsion_atom_site_label_3
_geom_torsion_atom_site_label_4
_geom_torsion
_geom_torsion_site_symmetry_1
_geom_torsion_site_symmetry_4
C1 C2 C3 C4 176.93(14) . .
C1 C2 C7 C6 -177.48(14) . .
C2 C3 C4 C5 0.8(2) . .
C3 C2 C7 C6 0.5(2) . .
C3 C4 C5 C6 0.2(2) . .
C3 C4 C5 C8 -176.31(14) . .
C4 C5 C6 C7 -0.9(2) . .
C4 C5 C8 C10 145.58(16) . .
C4 C5 C8 N1 -28.2(2) . .
C5 C6 C7 C2 0.5(2) . .
C5 C8 C10 C9 -175.05(14) . 3_666
C5 C8 N1 C9 174.94(13) . .
C5 C8 N1 C11 -15.2(2) . .
C6 C5 C8 C10 -30.9(2) . .
C6 C5 C8 N1 155.34(14) . .
C7 C2 C3 C4 -1.1(2) . .
C8 C5 C6 C7 175.78(14) . .
C9 C9 N1 C8 0.2(2) 3_666 .
C9 C9 N1 C11 -170.57(15) 3_666 .
C10 C8 N1 C9 0.24(16) . .
C10 C8 N1 C11 170.09(14) . .
C10 C9 N1 C8 179.3(2) 3_666 .
C10 C9 N1 C11 8.6(3) 3_666 .
C11 C12 C13 C14 0.7(2) . .
C12 C11 C16 C15 1.5(2) . .
C12 C11 N1 C8 132.36(16) . .
C12 C11 N1 C9 -59.1(2) . .
C12 C13 C14 C15 1.5(2) . .
C12 C13 C14 C17 -174.90(14) . .
C13 C14 C15 C16 -2.3(2) . .
C13 C14 C17 C18 -170.09(14) . .
C13 C14 C17 C19 -48.49(19) . .
C13 C14 C17 C20 70.58(18) . .
C14 C15 C16 C11 0.8(2) . .
C15 C14 C17 C18 13.7(2) . .
C15 C14 C17 C19 135.32(15) . .
C15 C14 C17 C20 -105.61(16) . .
C16 C11 C12 C13 -2.3(2) . .
C16 C11 N1 C8 -50.7(2) . .
C16 C11 N1 C9 117.80(16) . .
C17 C14 C15 C16 174.06(14) . .
N1 C8 C10 C9 -0.56(17) . 3_666
N1 C11 C12 C13 174.73(14) . .
N1 C11 C16 C15 -175.38(13) . .
O1 C1 C2 C3 -174.27(14) . .
O1 C1 C2 C7 3.7(2) . .
O2 C1 C2 C3 4.6(2) . .
O2 C1 C2 C7 -177.41(15) . .
C22 C21 N2 C23 -4.0(3) . .
C22 C21 N2 C24 -179.99(18) . .
C24 C25 N3 C22 -179.8(4) . .
C24 C25 N3 C23 -1.2(8) . .
O3 C21 N2 C23 176.91(18) . .
O3 C21 N2 C24 0.9(3) . .
O3 C25 N3 C22 4.3(9) . .
O3 C25 N3 C23 -177.0(5) . .
